data_7216604
loop_
_publ_author_name
'Holmes, Kathryn E.'
'Kelly, Paul F.'
'Elsegood, Mark R. J.'

_publ_section_title
;
 Structural diversity within the products of the reaction of Ph2SNH with
 copper(ii) tetrafluoroborate
;
_journal_issue 90
_journal_name_full CrystEngComm
_journal_page_first 545
_journal_page_last 547
_journal_paper_doi 10.1039/b209185m
_journal_volume 4
_journal_year 2002
_chemical_formula_sum 'C108 H99 B4 Cu2 F16 N9 S9'
_chemical_formula_weight 2285.82
_space_group_IT_number 7
_symmetry_cell_setting monoclinic
_symmetry_space_group_name_Hall 'P -2yc'
_symmetry_space_group_name_H-M 'P 1 c 1'
_atom_sites_solution_hydrogens geom
_atom_sites_solution_primary direct
_atom_sites_solution_secondary difmap
_audit_creation_method SHELXL-97
_cell_angle_alpha 90.00
_cell_angle_beta 91.455(2)
_cell_angle_gamma 90.00
_cell_formula_units_Z 2
_cell_length_a 10.5191(4)
_cell_length_b 17.3144(6)
_cell_length_c 29.5797(10)
_cell_measurement_reflns_used 16212
_cell_measurement_temperature 150(2)
_cell_measurement_theta_max 27.21
_cell_measurement_theta_min 2.27
_cell_volume 5385.7(3)
_computing_cell_refinement 'Bruker SAINT'
_computing_data_collection 'Bruker SMART'
_computing_data_reduction 'Bruker SAINT'
_computing_molecular_graphics 'Bruker SHELXTL'
_computing_publication_material 'Bruker SHELXTL and local programs'
_computing_structure_refinement 'Bruker SHELXTL'
_computing_structure_solution 'Bruker SHELXTL'
_diffrn_ambient_temperature 150(2)
_diffrn_measured_fraction_theta_full 1.000
_diffrn_measured_fraction_theta_max 1.000
_diffrn_measurement_device_type 'Bruker SMART 1000 CCD diffractometer'
_diffrn_measurement_method '\w rotation with narrow frames'
_diffrn_radiation_monochromator graphite
_diffrn_radiation_source 'sealed tube'
_diffrn_radiation_type MoK\a
_diffrn_radiation_wavelength 0.71073
_diffrn_reflns_av_R_equivalents 0.0225
_diffrn_reflns_av_sigmaI/netI 0.0391
_diffrn_reflns_limit_h_max 12
_diffrn_reflns_limit_h_min -12
_diffrn_reflns_limit_k_max 20
_diffrn_reflns_limit_k_min -20
_diffrn_reflns_limit_l_max 35
_diffrn_reflns_limit_l_min -35
_diffrn_reflns_number 38789
_diffrn_reflns_theta_full 25.00
_diffrn_reflns_theta_max 25.00
_diffrn_reflns_theta_min 1.36
_diffrn_standards_decay_% 0
_diffrn_standards_number 0
_exptl_absorpt_coefficient_mu 0.649
_exptl_absorpt_correction_T_max 0.892
_exptl_absorpt_correction_T_min 0.750
_exptl_absorpt_correction_type multi-scan
_exptl_crystal_colour blue
_exptl_crystal_density_diffrn 1.410
_exptl_crystal_density_method 'not measured'
_exptl_crystal_description block
_exptl_crystal_F_000 2352
_exptl_crystal_size_max 0.47
_exptl_crystal_size_mid 0.29
_exptl_crystal_size_min 0.18
_refine_diff_density_max 0.854
_refine_diff_density_min -0.613
_refine_diff_density_rms 0.069
_refine_ls_abs_structure_details 'Flack H D (1983), Acta Cryst. A39, 876-881'
_refine_ls_abs_structure_Flack 0.743(14)
_refine_ls_extinction_method none
_refine_ls_goodness_of_fit_ref 1.014
_refine_ls_hydrogen_treatment constr
_refine_ls_matrix_type full
_refine_ls_number_parameters 1511
_refine_ls_number_reflns 18497
_refine_ls_number_restraints 1109
_refine_ls_restrained_S_all 1.410
_refine_ls_R_factor_all 0.0656
_refine_ls_R_factor_gt 0.0520
_refine_ls_shift/su_max 0.005
_refine_ls_shift/su_mean 0.000
_refine_ls_structure_factor_coef Fsqd
_refine_ls_weighting_details 'calc w=1/[\s^2^(Fo^2^)+(0.0760P)^2^+6.1348P] where P=(Fo^2^+2Fc^2^)/3'
_refine_ls_weighting_scheme calc
_refine_ls_wR_factor_gt 0.1285
_refine_ls_wR_factor_ref 0.1416
_reflns_number_gt 15757
_reflns_number_total 18497
_reflns_threshold_expression I>2\s(I)
_cod_data_source_file b209185m.txt
_cod_data_source_block 5
_cod_original_sg_symbol_H-M Pc
_cod_database_code 7216604

loop_
_symmetry_equiv_pos_as_xyz
'x, y, z'
'x, -y, z+1/2'

loop_
_atom_site_label
_atom_site_type_symbol
_atom_site_fract_x
_atom_site_fract_y
_atom_site_fract_z
_atom_site_U_iso_or_equiv
_atom_site_adp_type
_atom_site_occupancy
_atom_site_symmetry_multiplicity
_atom_site_calc_flag
_atom_site_refinement_flags
_atom_site_disorder_assembly
_atom_site_disorder_group
Cu1 Cu 1.12629(8) 0.50352(5) 0.62652(3) 0.0391(2) Uani 1 1 d . . .
N1 N 1.1734(8) 0.5284(4) 0.6900(2) 0.060(2) Uani 1 1 d . A .
H1A H 1.2052 0.5746 0.6956 0.073 Uiso 1 1 calc R . .
S1 S 1.1583(2) 0.47157(11) 0.73125(6) 0.0514(5) Uani 1 1 d . . .
C1 C 1.0535(9) 0.5150(5) 0.7711(3) 0.0502(19) Uani 1 1 d . A .
C2 C 0.9813(9) 0.5798(5) 0.7587(3) 0.061(2) Uani 1 1 d . . .
H2 H 0.9933 0.6047 0.7306 0.073 Uiso 1 1 calc R A .
C3 C 0.8909(10) 0.6071(6) 0.7888(4) 0.071(3) Uani 1 1 d . A .
H3 H 0.8423 0.6516 0.7810 0.085 Uiso 1 1 calc R . .
C4 C 0.8718(11) 0.5724(7) 0.8275(4) 0.084(3) Uani 1 1 d . . .
H4 H 0.8097 0.5919 0.8473 0.101 Uiso 1 1 calc R A .
C5 C 0.9429(14) 0.5067(7) 0.8398(5) 0.093(4) Uani 1 1 d . A .
H5 H 0.9279 0.4814 0.8677 0.111 Uiso 1 1 calc R . .
C6 C 1.0344(11) 0.4788(6) 0.8116(4) 0.076(3) Uani 1 1 d . . .
H6 H 1.0838 0.4350 0.8201 0.091 Uiso 1 1 calc R A .
C7 C 1.3022(9) 0.4685(5) 0.7646(3) 0.053(2) Uani 1 1 d . A .
C8 C 1.3436(10) 0.3969(5) 0.7803(3) 0.060(2) Uani 1 1 d . . .
H8 H 1.2926 0.3523 0.7751 0.072 Uiso 1 1 calc R A .
C9 C 1.4575(12) 0.3903(7) 0.8035(4) 0.082(3) Uani 1 1 d . A .
H9 H 1.4837 0.3419 0.8156 0.099 Uiso 1 1 calc R . .
C10 C 1.5353(12) 0.4561(7) 0.8090(4) 0.080(3) Uani 1 1 d . . .
H10 H 1.6165 0.4515 0.8236 0.096 Uiso 1 1 calc R A .
C11 C 1.4937(12) 0.5276(7) 0.7932(3) 0.079(3) Uani 1 1 d . A .
H11 H 1.5446 0.5722 0.7984 0.095 Uiso 1 1 calc R . .
C12 C 1.3794(10) 0.5340(6) 0.7700(3) 0.063(2) Uani 1 1 d . . .
H12 H 1.3529 0.5823 0.7578 0.076 Uiso 1 1 calc R A .
N2 N 1.1673(8) 0.3904(5) 0.6325(3) 0.0470(19) Uani 0.775(6) 1 d PU A 1
H2A H 1.1060 0.3568 0.6270 0.056 Uiso 0.775(6) 1 calc PR A 1
S2 S 1.3034(2) 0.35829(13) 0.64670(8) 0.0413(8) Uani 0.775(6) 1 d PU A 1
N2X N 1.256(3) 0.4132(15) 0.6422(11) 0.046(5) Uani 0.225(6) 1 d PU A 2
H2X H 1.3269 0.4227 0.6576 0.056 Uiso 0.225(6) 1 calc PR A 2
S2X S 1.2228(7) 0.3291(4) 0.6261(3) 0.041(3) Uani 0.225(6) 1 d PU A 2
C13 C 1.2778(11) 0.2777(5) 0.6842(3) 0.064(3) Uani 1 1 d U . .
C14 C 1.1584(11) 0.2560(6) 0.6988(3) 0.068(3) Uani 1 1 d . A .
H14 H 1.0828 0.2777 0.6859 0.082 Uiso 1 1 calc R . .
C15 C 1.1541(11) 0.2005(6) 0.7335(3) 0.073(3) Uani 1 1 d . . .
H15 H 1.0745 0.1828 0.7439 0.087 Uiso 1 1 calc R A .
C16 C 1.2643(14) 0.1722(6) 0.7521(3) 0.081(3) Uani 1 1 d . A .
H16 H 1.2604 0.1364 0.7764 0.098 Uiso 1 1 calc R . .
C17 C 1.3814(12) 0.1944(5) 0.7367(3) 0.073(3) Uani 1 1 d . . .
H17 H 1.4567 0.1734 0.7501 0.088 Uiso 1 1 calc R A .
C18 C 1.3896(10) 0.2459(5) 0.7024(3) 0.067(3) Uani 1 1 d . A .
H18 H 1.4699 0.2601 0.6909 0.080 Uiso 1 1 calc R . .
C19 C 1.3667(8) 0.3042(4) 0.5987(3) 0.0499(18) Uani 1 1 d U . .
C20 C 1.4888(9) 0.3231(5) 0.5899(3) 0.062(2) Uani 1 1 d . A .
H20 H 1.5312 0.3607 0.6082 0.074 Uiso 1 1 calc R . .
C21 C 1.5519(10) 0.2897(7) 0.5555(4) 0.079(3) Uani 1 1 d . . .
H21 H 1.6375 0.3032 0.5496 0.095 Uiso 1 1 calc R A .
C22 C 1.4894(17) 0.2366(8) 0.5300(4) 0.094(4) Uani 1 1 d . A .
H22 H 1.5325 0.2116 0.5062 0.112 Uiso 1 1 calc R . .
C23 C 1.3641(18) 0.2176(7) 0.5377(4) 0.104(5) Uani 1 1 d . . .
H23 H 1.3208 0.1809 0.5190 0.125 Uiso 1 1 calc R A .
C24 C 1.3015(11) 0.2538(7) 0.5736(4) 0.077(3) Uani 1 1 d . A .
H24 H 1.2153 0.2423 0.5797 0.092 Uiso 1 1 calc R B 2
N3 N 1.1024(6) 0.6167(3) 0.6163(2) 0.0425(14) Uani 1 1 d . A .
H3A H 1.1656 0.6487 0.6224 0.051 Uiso 1 1 calc R . .
S3 S 0.97042(16) 0.64972(10) 0.59736(6) 0.0385(4) Uani 1 1 d . . .
C25 C 1.0051(7) 0.7269(4) 0.5587(2) 0.0393(16) Uani 1 1 d . A .
C26 C 0.9032(8) 0.7610(4) 0.5353(2) 0.0436(17) Uani 1 1 d . . .
H26 H 0.8183 0.7463 0.5414 0.052 Uiso 1 1 calc R A .
C27 C 0.9276(9) 0.8168(4) 0.5028(2) 0.051(2) Uani 1 1 d . A .
H27 H 0.8594 0.8411 0.4867 0.061 Uiso 1 1 calc R . .
C28 C 1.0521(9) 0.8365(5) 0.4944(3) 0.057(2) Uani 1 1 d . . .
H28 H 1.0691 0.8743 0.4721 0.069 Uiso 1 1 calc R A .
C29 C 1.1522(8) 0.8021(5) 0.5179(3) 0.0508(19) Uani 1 1 d . A .
H29 H 1.2372 0.8165 0.5118 0.061 Uiso 1 1 calc R . .
C30 C 1.1281(8) 0.7470(4) 0.5501(3) 0.0431(17) Uani 1 1 d . . .
H30 H 1.1966 0.7229 0.5663 0.052 Uiso 1 1 calc R A .
C31 C 0.8918(7) 0.7043(4) 0.6394(2) 0.0407(16) Uani 1 1 d . A .
C32 C 0.7604(8) 0.6969(5) 0.6411(3) 0.058(2) Uani 1 1 d . . .
H32 H 0.7162 0.6637 0.6206 0.070 Uiso 1 1 calc R A .
C33 C 0.6950(10) 0.7377(7) 0.6725(4) 0.078(3) Uani 1 1 d . A .
H33 H 0.6053 0.7329 0.6738 0.093 Uiso 1 1 calc R . .
C34 C 0.7600(13) 0.7859(7) 0.7022(3) 0.082(4) Uani 1 1 d . . .
H34 H 0.7143 0.8151 0.7236 0.099 Uiso 1 1 calc R A .
C35 C 0.8914(12) 0.7921(6) 0.7010(3) 0.072(3) Uani 1 1 d . A .
H35 H 0.9357 0.8243 0.7222 0.086 Uiso 1 1 calc R . .
C36 C 0.9576(9) 0.7516(5) 0.6692(3) 0.056(2) Uani 1 1 d . . .
H36 H 1.0474 0.7562 0.6678 0.067 Uiso 1 1 calc R A .
N4 N 1.1281(16) 0.4829(5) 0.5594(3) 0.131(6) Uani 1 1 d . A .
H4A H 1.1243 0.4340 0.5512 0.157 Uiso 1 1 calc R . .
S4 S 1.1357(5) 0.54325(15) 0.52019(8) 0.1061(13) Uani 1 1 d . . .
C37 C 1.2460(15) 0.5083(6) 0.4797(4) 0.092(4) Uani 1 1 d . A .
C38 C 1.319(2) 0.4435(8) 0.4877(5) 0.128(6) Uani 1 1 d . . .
H38 H 1.3066 0.4139 0.5143 0.154 Uiso 1 1 calc R A .
C39 C 1.410(2) 0.4209(9) 0.4579(5) 0.135(6) Uani 1 1 d . A .
H39 H 1.4640 0.3781 0.4648 0.162 Uiso 1 1 calc R . .
C40 C 1.4228(17) 0.4594(10) 0.4191(5) 0.120(5) Uani 1 1 d . . .
H40 H 1.4839 0.4422 0.3983 0.144 Uiso 1 1 calc R A .
C41 C 1.355(2) 0.5188(13) 0.4091(7) 0.182(11) Uani 1 1 d . A .
H41 H 1.3712 0.5480 0.3826 0.219 Uiso 1 1 calc R . .
C42 C 1.258(2) 0.5400(11) 0.4373(6) 0.154(8) Uani 1 1 d . . .
H42 H 1.1977 0.5775 0.4272 0.185 Uiso 1 1 calc R A .
C43 C 0.9927(17) 0.5429(9) 0.4867(4) 0.101(5) Uani 1 1 d . A .
C44 C 0.919(2) 0.4818(13) 0.4848(5) 0.127(6) Uani 1 1 d . . .
H44 H 0.9443 0.4349 0.4990 0.152 Uiso 1 1 calc R A .
C45 C 0.794(3) 0.4870(16) 0.4602(8) 0.177(11) Uani 1 1 d . A .
H45 H 0.7375 0.4444 0.4573 0.213 Uiso 1 1 calc R . .
C46 C 0.7653(18) 0.5634(18) 0.4407(5) 0.142(8) Uani 1 1 d . . .
H46 H 0.6860 0.5732 0.4258 0.170 Uiso 1 1 calc R A .
C47 C 0.854(3) 0.6185(14) 0.4447(8) 0.160(8) Uani 1 1 d . A .
H47 H 0.8326 0.6669 0.4314 0.192 Uiso 1 1 calc R . .
C48 C 0.970(2) 0.6138(10) 0.4654(5) 0.131(6) Uani 1 1 d . . .
H48 H 1.0296 0.6548 0.4654 0.157 Uiso 1 1 calc R A .
N5 N 0.9351(11) 0.4611(7) 0.6234(4) 0.079(3) Uani 0.738(7) 1 d PU A 1
H5A H 0.9089 0.4358 0.5992 0.095 Uiso 0.738(7) 1 calc PR A 1
S5 S 0.8394(3) 0.4734(2) 0.66289(13) 0.0705(12) Uani 0.738(7) 1 d PU A 1
N5X N 0.929(3) 0.4918(16) 0.6579(11) 0.066(5) Uani 0.262(7) 1 d PU A 2
H5X H 0.9042 0.5219 0.6799 0.080 Uiso 0.262(7) 1 calc PR A 2
S5X S 0.8417(8) 0.4262(5) 0.6370(3) 0.057(3) Uani 0.262(7) 1 d PU A 2
C49 C 0.6883(11) 0.4911(8) 0.6348(6) 0.098(4) Uani 1 1 d U . .
C50 C 0.5944(14) 0.5087(9) 0.6623(6) 0.118(5) Uani 1 1 d . A .
H50 H 0.6058 0.5019 0.6941 0.142 Uiso 1 1 calc R . .
C51 C 0.4830(15) 0.5363(9) 0.6453(6) 0.108(5) Uani 1 1 d . . .
H51 H 0.4175 0.5514 0.6650 0.130 Uiso 1 1 calc R A .
C52 C 0.4656(14) 0.5423(7) 0.6004(8) 0.119(6) Uani 1 1 d . A .
H52 H 0.3850 0.5600 0.5894 0.143 Uiso 1 1 calc R . .
C53 C 0.5535(18) 0.5252(8) 0.5695(7) 0.117(6) Uani 1 1 d . . .
H53 H 0.5379 0.5301 0.5378 0.140 Uiso 1 1 calc R A .
C54 C 0.6706(16) 0.4994(7) 0.5883(6) 0.106(5) Uani 1 1 d . A .
H54 H 0.7385 0.4876 0.5689 0.127 Uiso 1 1 calc R . .
C55 C 0.8027(9) 0.3787(7) 0.6883(4) 0.077(3) Uani 1 1 d U . .
C56 C 0.7915(13) 0.3832(8) 0.7334(5) 0.101(4) Uani 1 1 d . A .
H56 H 0.7979 0.4318 0.7482 0.121 Uiso 1 1 calc R . .
C57 C 0.7709(14) 0.3175(8) 0.7582(5) 0.106(4) Uani 1 1 d . . .
H57 H 0.7632 0.3211 0.7900 0.127 Uiso 1 1 calc R A .
C58 C 0.7614(11) 0.2475(8) 0.7377(6) 0.100(4) Uani 1 1 d . A .
H58 H 0.7453 0.2020 0.7545 0.120 Uiso 1 1 calc R . .
C59 C 0.7766(14) 0.2447(10) 0.6900(6) 0.112(5) Uani 1 1 d . . .
H59 H 0.7719 0.1968 0.6745 0.134 Uiso 1 1 calc R A .
C60 C 0.7976(13) 0.3106(9) 0.6671(5) 0.101(4) Uani 1 1 d . A .
H60 H 0.8089 0.3085 0.6354 0.121 Uiso 1 1 calc R C 2
Cu2 Cu 0.83844(6) 0.02035(4) 0.45488(2) 0.02954(18) Uani 1 1 d . . .
N6 N 0.8901(5) -0.0425(3) 0.40334(18) 0.0368(13) Uani 1 1 d . . .
H6A H 0.8373 -0.0785 0.3933 0.044 Uiso 1 1 calc R . .
S6 S 1.02134(15) -0.03258(10) 0.37850(5) 0.0329(4) Uani 1 1 d . . .
C61 C 0.9948(8) -0.0199(4) 0.3192(2) 0.0405(17) Uani 1 1 d . . .
C62 C 1.0984(9) 0.0038(5) 0.2947(3) 0.056(2) Uani 1 1 d . . .
H62 H 1.1786 0.0117 0.3095 0.067 Uiso 1 1 calc R . .
C63 C 1.0840(11) 0.0159(6) 0.2485(3) 0.074(3) Uani 1 1 d . . .
H63 H 1.1534 0.0331 0.2312 0.088 Uiso 1 1 calc R . .
C64 C 0.9649(12) 0.0023(6) 0.2280(3) 0.073(3) Uani 1 1 d . . .
H64 H 0.9541 0.0095 0.1963 0.088 Uiso 1 1 calc R . .
C65 C 0.8658(11) -0.0207(6) 0.2521(3) 0.069(3) Uani 1 1 d . . .
H65 H 0.7863 -0.0302 0.2371 0.083 Uiso 1 1 calc R . .
C66 C 0.8770(9) -0.0308(5) 0.2990(3) 0.054(2) Uani 1 1 d . . .
H66 H 0.8056 -0.0448 0.3163 0.065 Uiso 1 1 calc R . .
C67 C 1.1020(8) -0.1241(4) 0.3769(2) 0.0448(18) Uani 1 1 d . . .
C68 C 1.0349(12) -0.1918(5) 0.3684(3) 0.075(3) Uani 1 1 d . . .
H68 H 0.9457 -0.1915 0.3626 0.090 Uiso 1 1 calc R . .
C69 C 1.105(2) -0.2600(7) 0.3688(4) 0.115(6) Uani 1 1 d . . .
H69 H 1.0621 -0.3075 0.3631 0.138 Uiso 1 1 calc R . .
C70 C 1.2345(19) -0.2608(11) 0.3771(5) 0.128(8) Uani 1 1 d . . .
H70 H 1.2806 -0.3079 0.3768 0.153 Uiso 1 1 calc R . .
C71 C 1.2957(14) -0.1919(10) 0.3860(5) 0.106(5) Uani 1 1 d . . .
H71 H 1.3846 -0.1917 0.3924 0.128 Uiso 1 1 calc R . .
C72 C 1.2305(8) -0.1248(6) 0.3856(3) 0.068(3) Uani 1 1 d . . .
H72 H 1.2741 -0.0776 0.3915 0.081 Uiso 1 1 calc R . .
N7 N 0.8619(6) 0.0505(3) 0.51898(17) 0.0349(12) Uani 1 1 d . . .
H7A H 0.8762 0.0994 0.5254 0.042 Uiso 1 1 calc R . .
S7 S 0.85599(15) -0.00968(9) 0.55919(5) 0.0306(3) Uani 1 1 d . . .
C73 C 0.7432(7) 0.0229(4) 0.6007(2) 0.0333(14) Uani 1 1 d . . .
C74 C 0.7199(7) -0.0282(5) 0.6352(2) 0.0445(17) Uani 1 1 d . . .
H74 H 0.7659 -0.0753 0.6381 0.053 Uiso 1 1 calc R . .
C75 C 0.6260(7) -0.0084(5) 0.6659(3) 0.0474(19) Uani 1 1 d . . .
H75 H 0.6083 -0.0422 0.6903 0.057 Uiso 1 1 calc R . .
C76 C 0.5595(7) 0.0593(5) 0.6611(3) 0.0490(19) Uani 1 1 d . . .
H76 H 0.4962 0.0723 0.6822 0.059 Uiso 1 1 calc R . .
C77 C 0.5841(8) 0.1084(5) 0.6258(3) 0.055(2) Uani 1 1 d . . .
H77 H 0.5373 0.1551 0.6226 0.066 Uiso 1 1 calc R . .
C78 C 0.6781(7) 0.0900(4) 0.5945(2) 0.0433(17) Uani 1 1 d . . .
H78 H 0.6954 0.1234 0.5698 0.052 Uiso 1 1 calc R . .
C79 C 1.0011(7) -0.0059(4) 0.5919(2) 0.0357(15) Uani 1 1 d . . .
C80 C 1.0569(7) -0.0757(4) 0.6038(2) 0.0413(16) Uani 1 1 d . . .
H80 H 1.0174 -0.1229 0.5951 0.050 Uiso 1 1 calc R . .
C81 C 1.1700(8) -0.0764(5) 0.6284(3) 0.051(2) Uani 1 1 d . . .
H81 H 1.2076 -0.1243 0.6368 0.061 Uiso 1 1 calc R . .
C82 C 1.2287(8) -0.0087(6) 0.6408(3) 0.058(2) Uani 1 1 d . . .
H82 H 1.3061 -0.0096 0.6580 0.069 Uiso 1 1 calc R . .
C83 C 1.1742(8) 0.0605(5) 0.6281(3) 0.060(2) Uani 1 1 d . . .
H83 H 1.2167 0.1074 0.6356 0.072 Uiso 1 1 calc R . .
C84 C 1.0598(8) 0.0633(5) 0.6048(3) 0.054(2) Uani 1 1 d . . .
H84 H 1.0212 0.1115 0.5975 0.065 Uiso 1 1 calc R . .
N8 N 0.6881(5) -0.0450(4) 0.46194(19) 0.0408(14) Uani 1 1 d . . .
H8A H 0.6755 -0.0835 0.4429 0.049 Uiso 1 1 calc R . .
S8 S 0.58873(16) -0.03145(11) 0.50028(6) 0.0412(4) Uani 1 1 d . . .
C85 C 0.5354(7) -0.1205(5) 0.5209(3) 0.055(2) Uani 1 1 d . . .
C86 C 0.5438(9) -0.1842(6) 0.4963(4) 0.073(3) Uani 1 1 d . . .
H86 H 0.5702 -0.1824 0.4658 0.087 Uiso 1 1 calc R . .
C87 C 0.5112(12) -0.2561(7) 0.5176(7) 0.129(7) Uani 1 1 d . . .
H87 H 0.5154 -0.3040 0.5020 0.155 Uiso 1 1 calc R . .
C88 C 0.4720(10) -0.2515(7) 0.5635(4) 0.076(3) Uani 1 1 d . . .
H88 H 0.4496 -0.2979 0.5785 0.091 Uiso 1 1 calc R . .
C89 C 0.4653(11) -0.1854(9) 0.5863(5) 0.103(5) Uani 1 1 d . . .
H89 H 0.4369 -0.1849 0.6166 0.123 Uiso 1 1 calc R . .
C90 C 0.4992(9) -0.1198(9) 0.5661(3) 0.095(4) Uani 1 1 d . . .
H90 H 0.4986 -0.0725 0.5825 0.114 Uiso 1 1 calc R . .
C91 C 0.4440(7) 0.0076(4) 0.4754(3) 0.0436(17) Uani 1 1 d . . .
C92 C 0.4538(8) 0.0486(5) 0.4351(3) 0.057(2) Uani 1 1 d . . .
H92 H 0.5314 0.0497 0.4194 0.068 Uiso 1 1 calc R . .
C93 C 0.3473(9) 0.0879(6) 0.4185(4) 0.069(3) Uani 1 1 d . . .
H93 H 0.3523 0.1150 0.3907 0.083 Uiso 1 1 calc R . .
C94 C 0.2374(10) 0.0887(5) 0.4408(4) 0.070(3) Uani 1 1 d . . .
H94 H 0.1673 0.1182 0.4296 0.084 Uiso 1 1 calc R . .
C95 C 0.2274(8) 0.0468(6) 0.4796(4) 0.067(3) Uani 1 1 d . . .
H95 H 0.1481 0.0455 0.4942 0.081 Uiso 1 1 calc R . .
C96 C 0.3305(9) 0.0055(5) 0.4986(3) 0.056(2) Uani 1 1 d . . .
H96 H 0.3231 -0.0225 0.5260 0.067 Uiso 1 1 calc R . .
N9 N 0.9092(6) 0.1194(3) 0.43474(18) 0.0416(14) Uani 1 1 d . . .
H9A H 0.9489 0.1498 0.4543 0.050 Uiso 1 1 calc R . .
S9 S 0.89477(18) 0.14475(10) 0.38300(5) 0.0401(4) Uani 1 1 d . . .
C97 C 1.0071(7) 0.2194(5) 0.3729(2) 0.0449(18) Uani 1 1 d . . .
C98 C 1.0753(9) 0.2158(6) 0.3343(3) 0.063(2) Uani 1 1 d . . .
H98 H 1.0630 0.1746 0.3135 0.075 Uiso 1 1 calc R . .
C99 C 1.1664(9) 0.2758(7) 0.3258(4) 0.074(3) Uani 1 1 d . . .
H99 H 1.2145 0.2749 0.2990 0.089 Uiso 1 1 calc R . .
C100 C 1.1827(10) 0.3328(7) 0.3557(4) 0.077(3) Uani 1 1 d . . .
H100 H 1.2422 0.3726 0.3499 0.092 Uiso 1 1 calc R . .
C101 C 1.1155(11) 0.3350(7) 0.3946(4) 0.085(3) Uani 1 1 d . . .
H101 H 1.1300 0.3758 0.4156 0.101 Uiso 1 1 calc R . .
C102 C 1.0267(11) 0.2788(6) 0.4039(3) 0.073(3) Uani 1 1 d . . .
H102 H 0.9799 0.2807 0.4309 0.088 Uiso 1 1 calc R . .
C103 C 0.7500(7) 0.1981(4) 0.3736(3) 0.0462(18) Uani 1 1 d . . .
C104 C 0.6846(16) 0.2272(10) 0.4082(5) 0.144(8) Uani 1 1 d . . .
H104 H 0.7177 0.2234 0.4383 0.173 Uiso 1 1 calc R . .
C105 C 0.5698(17) 0.2623(12) 0.3997(7) 0.161(9) Uani 1 1 d . . .
H105 H 0.5205 0.2811 0.4238 0.193 Uiso 1 1 calc R . .
C106 C 0.5272(11) 0.2700(9) 0.3557(7) 0.118(6) Uani 1 1 d . . .
H106 H 0.4500 0.2969 0.3495 0.141 Uiso 1 1 calc R . .
C107 C 0.5892(15) 0.2416(10) 0.3226(6) 0.124(6) Uani 1 1 d . . .
H107 H 0.5565 0.2465 0.2925 0.149 Uiso 1 1 calc R . .
C108 C 0.7046(13) 0.2036(8) 0.3310(4) 0.103(5) Uani 1 1 d . . .
H108 H 0.7503 0.1820 0.3067 0.124 Uiso 1 1 calc R . .
B1 B 0.3194(7) 0.7350(5) 0.7032(2) 0.072(2) Uani 1 1 d DU . .
F1 F 0.4246(6) 0.7109(5) 0.7269(3) 0.128(3) Uani 1 1 d DU D .
F2 F 0.2924(13) 0.8086(4) 0.7069(4) 0.174(7) Uani 0.706(13) 1 d PDU D 1
F3 F 0.3262(11) 0.7114(8) 0.6589(2) 0.125(5) Uani 0.706(13) 1 d PDU D 1
F4 F 0.2211(7) 0.6890(5) 0.7209(2) 0.076(3) Uani 0.706(13) 1 d PDU D 1
F2X F 0.2098(16) 0.7680(16) 0.7217(8) 0.129(9) Uani 0.294(13) 1 d PDU D 2
F3X F 0.397(2) 0.8013(10) 0.6963(8) 0.097(6) Uani 0.294(13) 1 d PDU D 2
F4X F 0.287(2) 0.7074(16) 0.6615(5) 0.086(6) Uani 0.294(13) 1 d PDU D 2
B2 B 0.9391(7) 0.2712(4) 0.5378(2) 0.064(2) Uani 1 1 d DU . .
F5 F 0.8657(13) 0.2349(9) 0.5089(4) 0.122(5) Uani 0.573(10) 1 d PDU E 1
F6 F 0.9759(13) 0.2434(10) 0.5791(4) 0.132(5) Uani 0.573(10) 1 d PDU E 1
F7 F 0.8603(10) 0.3356(5) 0.5517(4) 0.087(3) Uani 0.573(10) 1 d PDU E 1
F8 F 1.0404(8) 0.3132(5) 0.5194(3) 0.066(3) Uani 0.573(10) 1 d PDU E 1
F5X F 0.8816(17) 0.2303(11) 0.5724(5) 0.126(7) Uani 0.427(10) 1 d PDU E 2
F6X F 1.0094(12) 0.2072(6) 0.5194(5) 0.081(4) Uani 0.427(10) 1 d PDU E 2
F7X F 1.0109(15) 0.3263(7) 0.5524(7) 0.105(6) Uani 0.427(10) 1 d PDU E 2
F8X F 0.8497(13) 0.2845(9) 0.5044(5) 0.086(5) Uani 0.427(10) 1 d PDU E 2
B3 B 0.4800(12) 0.0218(8) 0.2833(4) 0.158(5) Uani 1 1 d DU . .
F9 F 0.4007(10) 0.0034(7) 0.2483(4) 0.186(5) Uani 1 1 d DU F .
F10 F 0.495(3) -0.0258(17) 0.3193(7) 0.269(12) Uani 0.451(18) 1 d PDU F 1
F11 F 0.4001(16) 0.0817(13) 0.3010(8) 0.186(9) Uani 0.451(18) 1 d PDU F 1
F12 F 0.5863(15) 0.0606(13) 0.2700(6) 0.129(7) Uani 0.451(18) 1 d PDU F 1
F10X F 0.5584(15) -0.0466(9) 0.2813(7) 0.176(7) Uani 0.549(18) 1 d PDU F 2
F11X F 0.427(2) 0.0139(16) 0.3239(5) 0.213(9) Uani 0.549(18) 1 d PDU F 2
F12X F 0.5588(18) 0.0822(10) 0.2760(8) 0.195(9) Uani 0.549(18) 1 d PDU F 2
B4 B 0.6349(15) -0.2013(9) 0.3686(6) 0.136(6) Uani 0.561(12) 1 d PDU G 1
F13 F 0.7623(13) -0.2132(15) 0.3630(10) 0.235(10) Uani 0.561(12) 1 d PDU G 1
F14 F 0.6128(16) -0.1252(8) 0.3795(4) 0.143(6) Uani 0.561(12) 1 d PDU G 1
F15 F 0.579(3) -0.2177(15) 0.3267(7) 0.191(9) Uani 0.561(12) 1 d PDU G 1
F16 F 0.5903(17) -0.2617(10) 0.3944(9) 0.151(6) Uani 0.561(12) 1 d PDU G 1
B4X B 0.6614(15) -0.2720(11) 0.3791(6) 0.140(7) Uani 0.439(12) 1 d PDU G 2
F13X F 0.5638(17) -0.3047(15) 0.4020(9) 0.160(8) Uani 0.439(12) 1 d PDU G 2
F14X F 0.7302(13) -0.2225(11) 0.4068(6) 0.120(6) Uani 0.439(12) 1 d PDU G 2
F15X F 0.602(3) -0.2338(14) 0.3440(8) 0.160(8) Uani 0.439(12) 1 d PDU G 2
F16X F 0.7401(17) -0.3266(12) 0.3613(5) 0.151(9) Uani 0.439(12) 1 d PDU G 2

loop_
_atom_site_aniso_label
_atom_site_aniso_U_11
_atom_site_aniso_U_22
_atom_site_aniso_U_33
_atom_site_aniso_U_23
_atom_site_aniso_U_13
_atom_site_aniso_U_12
Cu1 0.0470(5) 0.0322(4) 0.0385(5) 0.0076(3) 0.0061(4) 0.0079(4)
N1 0.106(6) 0.037(4) 0.038(3) 0.011(3) -0.011(4) 0.002(4)
S1 0.0831(15) 0.0371(10) 0.0339(10) 0.0046(8) -0.0005(10) 0.0036(10)
C1 0.061(5) 0.047(5) 0.042(4) 0.003(3) 0.000(4) 0.000(4)
C2 0.078(6) 0.044(5) 0.061(5) -0.006(4) -0.010(5) -0.005(4)
C3 0.069(6) 0.054(5) 0.088(8) -0.014(5) -0.008(5) 0.004(5)
C4 0.075(7) 0.087(8) 0.091(8) -0.002(7) 0.022(6) 0.007(6)
C5 0.107(10) 0.091(8) 0.082(8) 0.016(6) 0.035(7) 0.012(7)
C6 0.093(8) 0.066(6) 0.069(6) 0.015(5) 0.028(6) 0.019(5)
C7 0.084(6) 0.043(4) 0.032(4) -0.002(3) 0.008(4) 0.008(4)
C8 0.090(7) 0.046(5) 0.044(4) 0.003(4) 0.003(4) 0.017(4)
C9 0.107(9) 0.073(7) 0.067(6) 0.007(5) -0.007(6) 0.037(7)
C10 0.083(7) 0.096(9) 0.061(6) 0.007(6) -0.001(5) 0.024(7)
C11 0.095(8) 0.088(8) 0.054(6) -0.004(5) 0.004(6) -0.002(6)
C12 0.082(7) 0.057(5) 0.051(5) 0.010(4) 0.009(5) 0.006(5)
N2 0.043(4) 0.037(4) 0.061(5) -0.002(3) 0.002(4) -0.001(3)
S2 0.0510(16) 0.0283(13) 0.0445(13) -0.0002(9) -0.0005(11) 0.0051(11)
N2X 0.034(11) 0.023(6) 0.082(13) -0.001(6) 0.006(10) 0.007(8)
S2X 0.033(4) 0.024(4) 0.067(5) 0.000(3) 0.003(4) 0.004(3)
C13 0.102(8) 0.039(4) 0.053(4) 0.006(3) 0.023(4) 0.021(4)
C14 0.083(7) 0.066(6) 0.056(5) 0.000(5) 0.005(5) 0.006(5)
C15 0.094(8) 0.061(6) 0.063(6) 0.004(5) 0.010(5) -0.019(5)
C16 0.140(11) 0.051(6) 0.053(6) 0.001(4) 0.017(7) 0.008(6)
C17 0.105(8) 0.054(5) 0.061(6) -0.006(5) 0.012(6) 0.027(6)
C18 0.088(7) 0.049(5) 0.065(6) 0.004(4) 0.026(5) 0.029(5)
C19 0.058(5) 0.036(4) 0.057(4) 0.012(3) 0.013(4) 0.014(3)
C20 0.078(6) 0.043(5) 0.064(6) 0.010(4) 0.009(5) -0.008(4)
C21 0.062(6) 0.093(8) 0.085(8) 0.034(7) 0.025(6) 0.017(6)
C22 0.140(12) 0.078(8) 0.065(7) 0.010(6) 0.035(8) 0.050(8)
C23 0.186(16) 0.055(6) 0.069(8) -0.001(5) -0.041(9) -0.012(8)
C24 0.079(7) 0.084(7) 0.067(6) 0.013(6) -0.008(5) -0.001(6)
N3 0.040(3) 0.029(3) 0.057(4) 0.005(3) -0.015(3) 0.001(2)
S3 0.0392(9) 0.0289(8) 0.0469(10) 0.0034(7) -0.0084(7) 0.0018(7)
C25 0.054(5) 0.029(3) 0.035(4) -0.002(3) -0.004(3) 0.007(3)
C26 0.053(4) 0.036(4) 0.040(4) -0.003(3) -0.013(3) 0.012(3)
C27 0.077(6) 0.042(4) 0.034(4) -0.003(3) -0.011(4) 0.021(4)
C28 0.087(7) 0.051(5) 0.034(4) 0.007(3) 0.000(4) 0.020(5)
C29 0.059(5) 0.047(4) 0.046(4) 0.004(4) 0.011(4) 0.000(4)
C30 0.052(4) 0.034(4) 0.043(4) 0.003(3) 0.001(3) 0.007(3)
C31 0.043(4) 0.038(4) 0.040(4) 0.008(3) -0.001(3) 0.004(3)
C32 0.044(5) 0.065(5) 0.065(5) 0.006(4) 0.002(4) 0.000(4)
C33 0.067(6) 0.090(8) 0.075(7) 0.016(6) 0.014(6) 0.024(6)
C34 0.113(9) 0.087(8) 0.048(5) 0.022(5) 0.026(6) 0.057(7)
C35 0.109(9) 0.061(6) 0.045(5) -0.001(4) 0.000(5) 0.011(6)
C36 0.058(5) 0.061(5) 0.048(5) 0.005(4) -0.003(4) 0.003(4)
N4 0.307(18) 0.042(5) 0.043(5) -0.002(4) -0.008(7) -0.043(7)
S4 0.235(4) 0.0418(13) 0.0415(13) 0.0047(10) 0.0083(18) -0.0100(18)
C37 0.161(13) 0.053(6) 0.061(6) 0.015(5) -0.014(7) -0.003(7)
C38 0.24(2) 0.070(8) 0.069(8) 0.020(7) -0.007(11) -0.012(11)
C39 0.23(2) 0.095(10) 0.080(9) -0.002(8) -0.003(11) 0.043(12)
C40 0.157(15) 0.113(12) 0.088(10) 0.035(8) -0.011(9) 0.033(10)
C41 0.24(3) 0.180(19) 0.129(15) 0.090(14) 0.084(16) 0.096(19)
C42 0.202(19) 0.138(14) 0.123(13) 0.082(12) 0.039(13) 0.050(14)
C43 0.171(14) 0.095(9) 0.039(6) -0.003(6) 0.034(7) 0.019(10)
C44 0.142(15) 0.174(18) 0.067(9) 0.021(10) 0.041(9) -0.025(13)
C45 0.22(3) 0.19(2) 0.122(17) -0.006(16) 0.103(19) -0.07(2)
C46 0.116(14) 0.24(3) 0.074(10) -0.042(14) 0.032(9) 0.003(15)
C47 0.19(2) 0.151(18) 0.137(18) -0.071(14) 0.009(17) 0.046(18)
C48 0.22(2) 0.100(11) 0.076(9) -0.030(8) -0.024(11) 0.035(12)
N5 0.066(5) 0.080(7) 0.093(7) -0.038(5) 0.038(5) -0.031(5)
S5 0.059(2) 0.065(2) 0.090(2) -0.0400(18) 0.0346(17) -0.0297(15)
N5X 0.060(8) 0.057(11) 0.084(13) -0.040(9) 0.027(9) -0.011(8)
S5X 0.050(4) 0.058(5) 0.065(5) -0.026(4) 0.018(4) -0.015(3)
C49 0.061(5) 0.093(8) 0.139(12) 0.032(7) 0.028(6) -0.014(5)
C50 0.077(9) 0.136(13) 0.142(14) 0.042(10) 0.011(9) -0.047(9)
C51 0.097(11) 0.102(10) 0.127(13) 0.032(9) 0.035(9) -0.029(8)
C52 0.072(8) 0.062(7) 0.22(2) 0.042(10) 0.021(11) -0.019(6)
C53 0.123(13) 0.068(8) 0.158(15) 0.037(9) -0.029(12) -0.025(8)
C54 0.121(12) 0.065(8) 0.135(13) 0.010(8) 0.035(10) -0.022(7)
C55 0.042(5) 0.095(7) 0.093(7) 0.001(5) 0.015(5) -0.010(4)
C56 0.117(10) 0.094(9) 0.093(9) -0.006(7) 0.000(8) -0.027(8)
C57 0.126(11) 0.097(10) 0.096(9) -0.010(8) 0.025(8) 0.018(8)
C58 0.064(7) 0.071(8) 0.164(15) 0.025(9) 0.014(8) -0.002(6)
C59 0.101(10) 0.098(11) 0.135(13) -0.040(10) -0.027(10) 0.014(8)
C60 0.096(9) 0.113(11) 0.093(9) -0.004(8) -0.004(7) 0.038(8)
Cu2 0.0320(4) 0.0348(4) 0.0219(4) 0.0013(3) 0.0019(3) 0.0059(3)
N6 0.035(3) 0.044(3) 0.032(3) -0.007(2) 0.005(2) 0.000(2)
S6 0.0324(8) 0.0411(9) 0.0254(8) -0.0055(6) 0.0020(6) 0.0046(7)
C61 0.057(5) 0.038(4) 0.027(3) -0.002(3) 0.006(3) 0.016(3)
C62 0.061(5) 0.068(5) 0.039(4) 0.006(4) 0.016(4) 0.015(4)
C63 0.084(7) 0.097(8) 0.041(5) 0.018(5) 0.027(5) 0.021(6)
C64 0.102(8) 0.093(7) 0.025(4) 0.005(4) 0.004(5) 0.030(6)
C65 0.079(7) 0.084(7) 0.045(5) 0.001(5) -0.015(5) 0.017(5)
C66 0.059(5) 0.071(6) 0.033(4) -0.003(4) -0.003(4) -0.001(4)
C67 0.062(5) 0.044(4) 0.028(3) -0.002(3) 0.010(3) 0.021(4)
C68 0.106(8) 0.047(5) 0.072(6) 0.001(4) -0.009(6) 0.016(5)
C69 0.217(19) 0.052(6) 0.076(8) -0.002(6) 0.021(10) 0.042(9)
C70 0.176(17) 0.130(14) 0.079(9) 0.047(9) 0.052(10) 0.114(14)
C71 0.103(10) 0.117(11) 0.100(9) 0.051(9) 0.036(7) 0.071(9)
C72 0.045(5) 0.086(7) 0.073(6) 0.012(5) 0.011(4) 0.029(5)
N7 0.052(3) 0.028(3) 0.024(3) 0.000(2) -0.001(2) 0.001(2)
S7 0.0402(9) 0.0289(8) 0.0225(7) -0.0011(6) 0.0006(6) 0.0043(7)
C73 0.041(4) 0.037(4) 0.022(3) -0.005(3) 0.002(3) 0.002(3)
C74 0.053(4) 0.053(4) 0.027(3) 0.010(3) 0.001(3) 0.009(4)
C75 0.043(4) 0.064(5) 0.035(4) 0.005(3) 0.005(3) -0.004(4)
C76 0.045(4) 0.065(5) 0.037(4) -0.013(4) 0.005(3) 0.004(4)
C77 0.060(5) 0.054(5) 0.053(5) -0.010(4) 0.012(4) 0.018(4)
C78 0.051(4) 0.042(4) 0.037(4) 0.001(3) 0.004(3) 0.010(3)
C79 0.044(4) 0.036(4) 0.028(3) -0.001(3) 0.004(3) 0.004(3)
C80 0.048(4) 0.041(4) 0.035(4) -0.006(3) -0.004(3) 0.008(3)
C81 0.045(4) 0.066(5) 0.042(4) 0.004(4) -0.001(3) 0.024(4)
C82 0.042(4) 0.092(7) 0.038(4) 0.003(4) 0.002(4) 0.002(4)
C83 0.054(5) 0.065(6) 0.060(5) 0.000(4) -0.017(4) -0.023(4)
C84 0.063(5) 0.042(4) 0.058(5) 0.009(4) -0.011(4) -0.004(4)
N8 0.035(3) 0.057(4) 0.032(3) -0.010(3) 0.006(2) 0.002(3)
S8 0.0325(9) 0.0634(12) 0.0277(8) -0.0041(8) 0.0033(7) -0.0015(8)
C85 0.038(4) 0.067(6) 0.059(5) 0.024(4) -0.001(4) 0.004(4)
C86 0.052(5) 0.058(6) 0.110(8) 0.029(6) 0.025(5) 0.010(4)
C87 0.085(9) 0.061(7) 0.24(2) 0.037(10) 0.057(11) 0.037(6)
C88 0.058(6) 0.070(7) 0.100(8) 0.044(6) 0.016(6) 0.003(5)
C89 0.072(7) 0.125(12) 0.111(10) 0.066(10) 0.002(7) -0.005(8)
C90 0.050(5) 0.179(13) 0.056(6) 0.052(7) -0.003(4) -0.028(7)
C91 0.037(4) 0.047(4) 0.047(4) -0.014(3) -0.005(3) -0.002(3)
C92 0.049(5) 0.070(6) 0.051(5) 0.001(4) -0.005(4) 0.006(4)
C93 0.065(6) 0.071(6) 0.072(6) 0.001(5) -0.022(5) 0.013(5)
C94 0.064(6) 0.050(5) 0.095(8) -0.013(5) -0.023(6) 0.009(5)
C95 0.035(4) 0.061(6) 0.106(8) -0.034(6) -0.002(5) 0.008(4)
C96 0.053(5) 0.055(5) 0.061(6) -0.020(4) 0.013(4) 0.000(4)
N9 0.061(4) 0.038(3) 0.026(3) 0.002(2) 0.000(3) 0.003(3)
S9 0.0578(11) 0.0374(9) 0.0252(8) 0.0038(6) 0.0056(7) 0.0125(8)
C97 0.041(4) 0.056(5) 0.038(4) 0.017(3) 0.011(3) 0.009(3)
C98 0.069(6) 0.077(6) 0.042(4) 0.009(4) 0.008(4) 0.018(5)
C99 0.057(6) 0.106(9) 0.061(6) 0.035(6) 0.026(5) 0.012(6)
C100 0.065(6) 0.088(8) 0.077(7) 0.028(6) 0.007(5) -0.016(5)
C101 0.102(8) 0.082(7) 0.070(6) -0.001(5) 0.022(6) -0.036(6)
C102 0.099(8) 0.063(6) 0.060(6) -0.007(5) 0.033(5) -0.027(5)
C103 0.041(4) 0.038(4) 0.060(5) 0.011(3) 0.000(4) 0.003(3)
C104 0.155(13) 0.185(16) 0.094(9) 0.042(10) 0.045(9) 0.135(13)
C105 0.134(14) 0.191(19) 0.159(16) 0.078(14) 0.059(13) 0.106(14)
C106 0.045(6) 0.113(11) 0.196(18) 0.061(12) 0.005(9) 0.024(7)
C107 0.086(10) 0.144(14) 0.138(14) -0.011(11) -0.066(10) 0.014(9)
C108 0.106(9) 0.116(10) 0.085(8) -0.026(7) -0.054(7) 0.042(8)
B1 0.061(5) 0.100(6) 0.055(4) 0.021(5) -0.004(4) -0.011(4)
F1 0.115(5) 0.133(6) 0.132(6) 0.032(5) -0.073(5) -0.024(4)
F2 0.271(18) 0.064(5) 0.179(12) 0.025(6) -0.139(12) -0.011(6)
F3 0.115(11) 0.208(11) 0.052(4) 0.003(5) 0.003(4) -0.109(9)
F4 0.087(5) 0.073(5) 0.068(5) -0.002(4) 0.025(4) -0.007(4)
F2X 0.091(11) 0.21(3) 0.090(14) 0.010(15) 0.028(10) -0.005(12)
F3X 0.112(16) 0.083(10) 0.099(15) -0.018(8) 0.017(12) -0.032(9)
F4X 0.049(10) 0.118(12) 0.091(8) -0.005(8) -0.019(7) -0.044(9)
B2 0.061(6) 0.082(6) 0.051(5) -0.005(4) 0.009(4) 0.004(4)
F5 0.139(11) 0.126(11) 0.102(8) -0.071(8) 0.043(7) -0.065(9)
F6 0.100(10) 0.202(14) 0.095(7) 0.073(8) 0.033(6) 0.046(9)
F7 0.103(7) 0.057(5) 0.104(8) -0.015(5) 0.036(6) 0.000(5)
F8 0.077(5) 0.061(6) 0.060(6) -0.011(4) 0.008(4) -0.008(4)
F5X 0.101(13) 0.191(17) 0.088(10) 0.048(10) 0.035(8) 0.014(11)
F6X 0.093(9) 0.060(7) 0.090(9) -0.028(6) 0.009(7) -0.001(6)
F7X 0.129(12) 0.057(7) 0.128(14) -0.027(7) -0.048(10) 0.013(6)
F8X 0.083(8) 0.079(10) 0.094(9) 0.015(8) -0.016(6) -0.013(7)
B3 0.133(13) 0.244(15) 0.099(8) -0.027(10) 0.037(7) -0.038(8)
F9 0.168(9) 0.243(13) 0.147(7) -0.069(8) 0.013(6) -0.064(8)
F10 0.31(3) 0.38(3) 0.125(14) 0.050(17) 0.083(14) 0.02(2)
F11 0.112(13) 0.27(2) 0.18(2) -0.095(14) 0.073(13) -0.071(12)
F12 0.110(9) 0.209(18) 0.071(9) -0.084(10) 0.037(8) -0.015(10)
F10X 0.126(12) 0.230(14) 0.174(17) -0.085(13) 0.035(9) -0.060(9)
F11X 0.202(19) 0.34(3) 0.100(7) 0.057(13) 0.055(9) 0.098(16)
F12X 0.132(14) 0.223(15) 0.23(2) -0.135(14) 0.079(12) -0.056(12)
B4 0.101(10) 0.189(12) 0.118(14) -0.062(12) 0.015(11) 0.004(14)
F13 0.087(9) 0.32(2) 0.30(2) 0.00(2) 0.016(12) -0.018(11)
F14 0.202(14) 0.167(10) 0.058(7) -0.061(7) -0.003(8) -0.061(10)
F15 0.201(17) 0.195(19) 0.173(13) -0.115(11) -0.045(14) -0.002(16)
F16 0.084(10) 0.140(11) 0.230(15) -0.040(12) 0.002(11) 0.014(10)
B4X 0.101(15) 0.183(17) 0.133(16) -0.089(10) -0.031(9) 0.053(9)
F13X 0.079(11) 0.20(2) 0.193(16) -0.098(15) -0.050(9) 0.020(11)
F14X 0.063(8) 0.179(14) 0.118(12) -0.086(11) 0.007(7) 0.036(8)
F15X 0.161(16) 0.152(15) 0.163(16) -0.111(11) -0.064(12) 0.086(12)
F16X 0.153(14) 0.211(19) 0.085(11) -0.077(12) -0.049(9) 0.104(14)

loop_
_atom_type_symbol
_atom_type_description
_atom_type_scat_dispersion_real
_atom_type_scat_dispersion_imag
_atom_type_scat_source
C C 0.0033 0.0016 'International Tables Vol C Tables 4.2.6.8 and 6.1.1.4'
H H 0.0000 0.0000 'International Tables Vol C Tables 4.2.6.8 and 6.1.1.4'
B B 0.0013 0.0007 'International Tables Vol C Tables 4.2.6.8 and 6.1.1.4'
N N 0.0061 0.0033 'International Tables Vol C Tables 4.2.6.8 and 6.1.1.4'
F F 0.0171 0.0103 'International Tables Vol C Tables 4.2.6.8 and 6.1.1.4'
S S 0.1246 0.1234 'International Tables Vol C Tables 4.2.6.8 and 6.1.1.4'
Cu Cu 0.3201 1.2651 'International Tables Vol C Tables 4.2.6.8 and 6.1.1.4'

loop_
_geom_angle_atom_site_label_1
_geom_angle_atom_site_label_2
_geom_angle_atom_site_label_3
_geom_angle
N1 Cu1 N3 87.5(3)
N1 Cu1 N2 94.6(3)
N3 Cu1 N2 173.7(3)
N1 Cu1 N4 164.7(5)
N3 Cu1 N4 91.7(3)
N2 Cu1 N4 84.7(4)
N1 Cu1 N2X 78.9(9)
N3 Cu1 N2X 146.6(8)
N2 Cu1 N2X 29.2(8)
N4 Cu1 N2X 93.6(9)
N1 Cu1 N5 109.2(4)
N3 Cu1 N5 102.4(4)
N2 Cu1 N5 82.5(4)
N4 Cu1 N5 86.0(5)
N2X Cu1 N5 110.8(9)
N1 Cu1 N5X 81.0(9)
N3 Cu1 N5X 92.0(8)
N2 Cu1 N5X 94.1(8)
N4 Cu1 N5X 114.3(9)
N2X Cu1 N5X 115.3(11)
N5 Cu1 N5X 29.8(8)
S1 N1 Cu1 124.7(4)
N1 S1 C7 110.1(4)
N1 S1 C1 108.8(4)
C7 S1 C1 100.1(4)
C6 C1 C2 120.2(9)
C6 C1 S1 119.2(7)
C2 C1 S1 120.2(7)
C1 C2 C3 118.6(9)
C4 C3 C2 121.4(10)
C3 C4 C5 120.2(11)
C6 C5 C4 120.2(11)
C1 C6 C5 119.4(10)
C8 C7 C12 120.4(9)
C8 C7 S1 117.7(7)
C12 C7 S1 121.3(7)
C9 C8 C7 120.3(10)
C8 C9 C10 119.3(10)
C11 C10 C9 120.2(11)
C12 C11 C10 120.2(12)
C11 C12 C7 119.4(9)
S2 N2 Cu1 123.7(5)
N2 S2 C13 106.6(5)
N2 S2 C19 108.5(4)
C13 S2 C19 98.2(4)
S2X N2X Cu1 118.8(18)
N2X S2X C19 100.3(11)
N2X S2X C13 95.4(13)
C19 S2X C13 93.0(5)
N2X S2X C24 132.8(12)
C19 S2X C24 36.9(4)
C13 S2X C24 103.6(5)
C14 C13 C18 122.2(9)
C14 C13 S2 123.4(8)
C18 C13 S2 113.9(8)
C14 C13 S2X 98.2(8)
C18 C13 S2X 136.7(8)
S2 C13 S2X 34.6(3)
C13 C14 C15 117.2(10)
C16 C15 C14 119.9(10)
C15 C16 C17 121.6(10)
C18 C17 C16 120.4(11)
C17 C18 C13 118.7(10)
C24 C19 C20 122.1(9)
C24 C19 S2X 88.9(8)
C20 C19 S2X 147.6(8)
C24 C19 S2 125.1(8)
C20 C19 S2 112.8(7)
S2X C19 S2 36.9(3)
C19 C20 C21 121.5(10)
C22 C21 C20 118.0(10)
C21 C22 C23 121.5(10)
C22 C23 C24 118.9(11)
C19 C24 C23 118.0(11)
C19 C24 S2X 54.2(6)
C23 C24 S2X 169.6(10)
S3 N3 Cu1 120.8(3)
N3 S3 C31 111.1(3)
N3 S3 C25 107.6(3)
C31 S3 C25 98.8(3)
C30 C25 C26 121.3(7)
C30 C25 S3 120.9(5)
C26 C25 S3 117.6(6)
C27 C26 C25 119.0(8)
C28 C27 C26 119.2(7)
C29 C28 C27 121.1(8)
C30 C29 C28 119.7(8)
C25 C30 C29 119.7(7)
C36 C31 C32 121.0(8)
C36 C31 S3 121.8(6)
C32 C31 S3 117.1(6)
C33 C32 C31 119.7(9)
C32 C33 C34 119.7(10)
C33 C34 C35 120.5(9)
C36 C35 C34 119.9(10)
C31 C36 C35 119.1(9)
S4 N4 Cu1 127.8(5)
N4 S4 C43 110.6(8)
N4 S4 C37 108.4(6)
C43 S4 C37 100.3(6)
C42 C37 C38 114.8(15)
C42 C37 S4 123.3(12)
C38 C37 S4 121.8(10)
C39 C38 C37 121.0(13)
C40 C39 C38 119.6(15)
C41 C40 C39 122.3(18)
C40 C41 C42 119.1(16)
C37 C42 C41 121.9(16)
C44 C43 C48 126.2(19)
C44 C43 S4 121.3(14)
C48 C43 S4 112.5(15)
C43 C44 C45 119(2)
C46 C45 C44 115(2)
C47 C46 C45 118(2)
C46 C47 C48 128(3)
C47 C48 C43 114(2)
S5 N5 Cu1 122.6(7)
N5 S5 C49 104.8(7)
N5 S5 C55 109.0(6)
C49 S5 C55 98.5(5)
S5X N5X Cu1 115.3(14)
N5X S5X C55 98.2(14)
N5X S5X C49 94.0(13)
C55 S5X C49 94.9(6)
N5X S5X C60 127.7(14)
C55 S5X C60 36.5(5)
C49 S5X C60 110.2(6)
C50 C49 C54 119.9(15)
C50 C49 S5 114.7(13)
C54 C49 S5 124.6(11)
C50 C49 S5X 137.1(13)
C54 C49 S5X 100.4(11)
S5 C49 S5X 34.3(3)
C49 C50 C51 120.2(17)
C52 C51 C50 119.5(16)
C51 C52 C53 125.2(16)
C52 C53 C54 114.1(17)
C49 C54 C53 121.1(16)
C60 C55 C56 120.8(13)
C60 C55 S5X 90.9(10)
C56 C55 S5X 147.8(11)
C60 C55 S5 126.8(11)
C56 C55 S5 112.1(10)
S5X C55 S5 35.9(3)
C55 C56 C57 120.1(13)
C58 C57 C56 120.8(14)
C57 C58 C59 117.6(13)
C60 C59 C58 119.6(14)
C55 C60 C59 121.1(14)
C55 C60 S5X 52.6(8)
C59 C60 S5X 173.0(13)
N8 Cu2 N6 90.1(2)
N8 Cu2 N9 148.0(3)
N6 Cu2 N9 97.7(2)
N8 Cu2 N7 97.6(2)
N6 Cu2 N7 149.6(2)
N9 Cu2 N7 91.2(2)
S6 N6 Cu2 124.0(3)
N6 S6 C61 110.6(3)
N6 S6 C67 109.4(3)
C61 S6 C67 98.3(3)
C66 C61 C62 121.7(7)
C66 C61 S6 121.9(6)
C62 C61 S6 116.4(6)
C61 C62 C63 119.5(9)
C62 C63 C64 118.5(9)
C65 C64 C63 121.3(8)
C64 C65 C66 121.2(10)
C61 C66 C65 117.8(9)
C72 C67 C68 121.5(8)
C72 C67 S6 117.8(7)
C68 C67 S6 120.7(7)
C67 C68 C69 116.7(12)
C70 C69 C68 122.0(15)
C71 C70 C69 118.7(12)
C72 C71 C70 120.6(14)
C71 C72 C67 120.5(13)
S7 N7 Cu2 122.7(3)
N7 S7 C79 109.5(3)
N7 S7 C73 110.0(3)
C79 S7 C73 100.7(3)
C78 C73 C74 123.5(7)
C78 C73 S7 120.5(5)
C74 C73 S7 115.6(5)
C73 C74 C75 117.6(7)
C76 C75 C74 120.6(7)
C75 C76 C77 120.1(7)
C76 C77 C78 120.6(7)
C73 C78 C77 117.5(7)
C80 C79 C84 119.8(7)
C80 C79 S7 117.2(5)
C84 C79 S7 123.0(6)
C81 C80 C79 119.8(8)
C82 C81 C80 120.8(8)
C81 C82 C83 119.3(8)
C84 C83 C82 121.4(8)
C83 C84 C79 118.9(8)
S8 N8 Cu2 122.8(4)
N8 S8 C85 110.0(4)
N8 S8 C91 109.2(3)
C85 S8 C91 101.4(4)
C86 C85 C90 123.8(10)
C86 C85 S8 120.8(7)
C90 C85 S8 115.0(9)
C85 C86 C87 117.2(12)
C88 C87 C86 116.4(13)
C89 C88 C87 123.3(11)
C88 C89 C90 119.1(13)
C89 C90 C85 120.1(15)
C92 C91 C96 121.2(8)
C92 C91 S8 117.4(6)
C96 C91 S8 120.9(7)
C93 C92 C91 118.5(9)
C94 C93 C92 121.7(10)
C93 C94 C95 119.5(9)
C94 C95 C96 122.2(9)
C91 C96 C95 116.9(9)
S9 N9 Cu2 120.2(4)
N9 S9 C97 108.3(3)
N9 S9 C103 110.5(4)
C97 S9 C103 99.5(3)
C98 C97 C102 120.8(8)
C98 C97 S9 118.3(7)
C102 C97 S9 120.9(6)
C97 C98 C99 118.8(10)
C100 C99 C98 119.4(9)
C99 C100 C101 121.3(10)
C100 C101 C102 121.0(11)
C101 C102 C97 118.6(9)
C108 C103 C104 120.8(10)
C108 C103 S9 117.6(8)
C104 C103 S9 121.4(8)
C103 C104 C105 119.4(15)
C104 C105 C106 118.9(15)
C107 C106 C105 121.7(12)
C106 C107 C108 119.9(14)
C103 C108 C107 119.2(13)
F2 B1 F4X 111.5(16)
F2 B1 F1 115.6(7)
F4X B1 F1 122.7(15)
F2 B1 F3 112.6(7)
F4X B1 F3 17.8(11)
F1 B1 F3 109.7(7)
F2 B1 F2X 52.6(10)
F4X B1 F2X 107.8(10)
F1 B1 F2X 126.1(13)
F3 B1 F2X 123.4(13)
F2 B1 F4 110.7(8)
F4X B1 F4 88.2(12)
F1 B1 F4 103.3(6)
F3 B1 F4 103.8(6)
F2X B1 F4 58.2(11)
F2 B1 F3X 49.8(10)
F4X B1 F3X 106.4(10)
F1 B1 F3X 82.1(13)
F3 B1 F3X 93.4(11)
F2X B1 F3X 101.8(9)
F4 B1 F3X 158.7(10)
F7X B2 F5 156.3(12)
F7X B2 F6 79.0(11)
F5 B2 F6 124.7(11)
F7X B2 F8X 120.5(10)
F5 B2 F8X 38.7(8)
F6 B2 F8X 152.1(10)
F7X B2 F5X 113.0(12)
F5 B2 F5X 88.5(11)
F6 B2 F5X 43.9(9)
F8X B2 F5X 108.2(10)
F7X B2 F8 45.9(9)
F5 B2 F8 116.0(8)
F6 B2 F8 109.2(8)
F8X B2 F8 98.5(9)
F5X B2 F8 152.9(10)
F7X B2 F6X 113.1(10)
F5 B2 F6X 71.5(10)
F6 B2 F6X 85.9(9)
F8X B2 F6X 101.9(10)
F5X B2 F6X 96.9(10)
F8 B2 F6X 81.5(7)
F7X B2 F7 70.8(9)
F5 B2 F7 102.9(9)
F6 B2 F7 99.7(8)
F8X B2 F7 71.9(9)
F5X B2 F7 85.4(10)
F8 B2 F7 99.0(7)
F6X B2 F7 173.8(9)
F11X B3 F9 113.6(13)
F11X B3 F10 43.6(14)
F9 B3 F10 121.0(15)
F11X B3 F12X 119.3(14)
F9 B3 F12X 115.3(13)
F10 B3 F12X 123(2)
F11X B3 F12 131.8(16)
F9 B3 F12 112.8(11)
F10 B3 F12 116.6(14)
F12X B3 F12 21.5(14)
F11X B3 F11 59.4(13)
F9 B3 F11 95.4(11)
F10 B3 F11 102.1(13)
F12X B3 F11 82.4(13)
F12 B3 F11 103.9(12)
F11X B3 F10X 101.6(12)
F9 B3 F10X 96.7(11)
F10 B3 F10X 58.5(13)
F12X B3 F10X 105.9(12)
F12 B3 F10X 85.3(14)
F11 B3 F10X 160.6(14)
F13 B4 F14 110.1(14)
F13 B4 F16 107.4(13)
F14 B4 F16 122.1(14)
F13 B4 F15 104.8(14)
F14 B4 F15 109.5(13)
F16 B4 F15 101.3(13)
F13X B4X F15X 104.1(14)
F13X B4X F16X 112.0(14)
F15X B4X F16X 108.0(13)
F13X B4X F14X 110.7(13)
F15X B4X F14X 111.9(13)
F16X B4X F14X 110.1(12)

loop_
_geom_bond_atom_site_label_1
_geom_bond_atom_site_label_2
_geom_bond_distance
Cu1 N1 1.976(7)
Cu1 N3 1.998(6)
Cu1 N2 2.013(8)
Cu1 N4 2.017(9)
Cu1 N2X 2.12(3)
Cu1 N5 2.141(10)
Cu1 N5X 2.30(3)
N1 S1 1.580(7)
S1 C7 1.786(10)
S1 C1 1.798(9)
C1 C6 1.371(13)
C1 C2 1.398(12)
C2 C3 1.400(14)
C3 C4 1.314(15)
C4 C5 1.405(17)
C5 C6 1.378(16)
C7 C8 1.391(12)
C7 C12 1.402(13)
C8 C9 1.369(15)
C9 C10 1.410(17)
C10 C11 1.392(16)
C11 C12 1.373(15)
N2 S2 1.583(9)
S2 C13 1.806(9)
S2 C19 1.840(8)
N2X S2X 1.57(3)
S2X C19 1.788(11)
S2X C13 2.008(13)
S2X C24 2.205(15)
C13 C14 1.391(14)
C13 C18 1.394(14)
C14 C15 1.406(14)
C15 C16 1.363(16)
C16 C17 1.379(16)
C17 C18 1.356(14)
C19 C24 1.325(14)
C19 C20 1.358(12)
C20 C21 1.358(15)
C21 C22 1.350(19)
C22 C23 1.38(2)
C23 C24 1.412(18)
N3 S3 1.590(6)
S3 C31 1.782(8)
S3 C25 1.802(7)
C25 C30 1.371(11)
C25 C26 1.392(10)
C26 C27 1.392(11)
C27 C28 1.382(13)
C28 C29 1.382(12)
C29 C30 1.377(11)
C31 C36 1.376(11)
C31 C32 1.391(11)
C32 C33 1.365(14)
C33 C34 1.381(17)
C34 C35 1.388(17)
C35 C36 1.377(13)
N4 S4 1.566(9)
S4 C43 1.779(18)
S4 C37 1.795(15)
C37 C42 1.375(18)
C37 C38 1.38(2)
C38 C39 1.38(2)
C39 C40 1.34(2)
C40 C41 1.28(2)
C41 C42 1.39(3)
C43 C44 1.31(2)
C43 C48 1.40(2)
C44 C45 1.48(3)
C45 C46 1.47(3)
C46 C47 1.34(3)
C47 C48 1.35(3)
N5 S5 1.575(11)
S5 C49 1.800(15)
S5 C55 1.849(12)
N5X S5X 1.58(3)
S5X C55 1.783(15)
S5X C49 1.967(16)
S5X C60 2.244(19)
C49 C50 1.33(2)
C49 C54 1.39(2)
C50 C51 1.35(2)
C51 C52 1.34(2)
C52 C53 1.35(2)
C53 C54 1.41(2)
C55 C60 1.336(18)
C55 C56 1.345(17)
C56 C57 1.372(19)
C57 C58 1.358(19)
C58 C59 1.42(2)
C59 C60 1.35(2)
Cu2 N8 1.960(6)
Cu2 N6 1.962(5)
Cu2 N9 1.968(6)
Cu2 N7 1.976(5)
N6 S6 1.590(6)
S6 C61 1.782(7)
S6 C67 1.799(7)
C61 C66 1.375(12)
C61 C62 1.386(12)
C62 C63 1.388(13)
C63 C64 1.398(16)
C64 C65 1.339(15)
C65 C66 1.400(12)
C67 C72 1.369(12)
C67 C68 1.387(13)
C68 C69 1.392(16)
C69 C70 1.38(2)
C70 C71 1.38(2)
C71 C72 1.350(16)
N7 S7 1.583(5)
S7 C79 1.787(7)
S7 C73 1.820(7)
C73 C78 1.359(10)
C73 C74 1.378(10)
C74 C75 1.401(11)
C75 C76 1.371(12)
C76 C77 1.375(12)
C77 C78 1.410(10)
C79 C80 1.385(10)
C79 C84 1.397(11)
C80 C81 1.378(11)
C81 C82 1.370(13)
C82 C83 1.377(13)
C83 C84 1.373(12)
N8 S8 1.580(6)
S8 C85 1.755(9)
S8 C91 1.806(8)
C85 C86 1.327(14)
C85 C90 1.399(13)
C86 C87 1.442(16)
C87 C88 1.43(2)
C88 C89 1.331(19)
C89 C90 1.337(17)
C91 C92 1.391(12)
C91 C96 1.394(12)
C92 C93 1.390(12)
C93 C94 1.346(14)
C94 C95 1.364(15)
C95 C96 1.404(14)
N9 S9 1.596(6)
S9 C97 1.782(8)
S9 C103 1.797(8)
C97 C98 1.363(11)
C97 C102 1.391(12)
C98 C99 1.440(15)
C99 C100 1.332(16)
C100 C101 1.367(14)
C101 C102 1.381(13)
C103 C108 1.339(14)
C103 C104 1.347(15)
C104 C105 1.370(19)
C105 C106 1.37(2)
C106 C107 1.29(2)
C107 C108 1.397(18)
B1 F2 1.310(8)
B1 F4X 1.358(9)
B1 F1 1.360(8)
B1 F3 1.378(8)
B1 F2X 1.409(10)
B1 F4 1.416(8)
B1 F3X 1.424(9)
B2 F7X 1.284(8)
B2 F5 1.299(8)
B2 F6 1.361(8)
B2 F8X 1.366(9)
B2 F5X 1.397(9)
B2 F8 1.411(8)
B2 F6X 1.445(8)
B2 F7 1.454(8)
B3 F11X 1.341(9)
B3 F9 1.351(9)
B3 F10 1.352(9)
B3 F12X 1.354(9)
B3 F12 1.370(9)
B3 F11 1.441(10)
B3 F10X 1.446(10)
B4 F13 1.369(10)
B4 F14 1.377(9)
B4 F16 1.384(10)
B4 F15 1.390(10)
B4X F13X 1.367(10)
B4X F15X 1.369(10)
B4X F16X 1.370(10)
B4X F14X 1.377(10)

loop_
_geom_hbond_atom_site_label_D
_geom_hbond_atom_site_label_H
_geom_hbond_atom_site_label_A
_geom_hbond_distance_DH
_geom_hbond_distance_HA
_geom_hbond_distance_DA
_geom_hbond_angle_DHA
_geom_hbond_site_symmetry_A
N1 H1A F4 0.88 2.12 2.965(11) 160.1 1_655
N3 H3A F4X 0.88 1.98 2.811(17) 156.2 1_655
N3 H3A F3 0.88 2.26 3.109(11) 162.2 1_655
N4 H4A F7X 0.88 2.21 2.983(14) 145.7 .
N4 H4A F8 0.88 2.45 3.290(12) 160.1 .
N5 H5A F7 0.88 2.28 3.124(15) 160.4 .
N6 H6A F14 0.88 2.52 3.309(16) 149.5 .
N6 H6A F13 0.88 2.61 3.45(3) 158.3 .
N7 H7A F6X 0.88 2.34 3.126(14) 148.1 .
N7 H7A F5 0.88 2.40 3.206(18) 152.9 .
N8 H8A F14 0.88 2.10 2.900(11) 150.4 .
N9 H9A F6X 0.88 2.25 3.093(14) 161.6 .
N9 H9A F5 0.88 2.37 3.012(12) 130.0 .
